data_7220508
loop_
_publ_author_name
'Su, Yanqing'
'Li, Xinxiong'
'Li, Xiaoju'
'Pan, Hui'
'Wang, Ruihu'

_publ_section_title
;
 Effects of hydroxy substituents on Cu(ii) coordination polymers based on
 5-hydroxyisophthalate derivatives and
 1,4-bis(2-methylimidazol-1-yl)benzene
;
_journal_issue 26
_journal_name_full CrystEngComm
_journal_page_first 4883
_journal_paper_doi 10.1039/C5CE00774G
_journal_volume 17
_journal_year 2015
_chemical_formula_sum 'C16 H15.5 Cu0.5 N2.5 O3'
_chemical_formula_weight 322.58
_chemical_name_systematic
;
 ?
;
_space_group_crystal_system orthorhombic
_space_group_IT_number 62
_space_group_name_Hall '-P 2ac 2n'
_space_group_name_H-M_alt 'P n m a'
_symmetry_space_group_name_Hall '-P 2ac 2n'
_symmetry_space_group_name_H-M 'P n m a'
_atom_sites_solution_hydrogens mixed
_audit_block_doi 10.5517/cc141fk5
_audit_creation_method SHELXL-2013
_audit_update_record
;
2015-01-18 deposited with the CCDC.
2015-05-19 downloaded from the CCDC.
;
_cell_angle_alpha 90
_cell_angle_beta 90
_cell_angle_gamma 90
_cell_formula_units_Z 8
_cell_length_a 12.725(5)
_cell_length_b 18.008(8)
_cell_length_c 13.521(6)
_cell_measurement_temperature 293(2)
_cell_volume 3098(2)
_computing_structure_refinement 'SHELXL-2013 (Sheldrick, 2013)'
_diffrn_ambient_temperature 293(2)
_diffrn_measured_fraction_theta_full 0.990
_diffrn_measured_fraction_theta_max 0.991
_diffrn_radiation_type MoK\a
_diffrn_radiation_wavelength 0.71073
_diffrn_reflns_av_R_equivalents 0.0318
_diffrn_reflns_av_unetI/netI 0.0197
_diffrn_reflns_Laue_measured_fraction_full 0.990
_diffrn_reflns_Laue_measured_fraction_max 0.991
_diffrn_reflns_limit_h_max 16
_diffrn_reflns_limit_h_min -16
_diffrn_reflns_limit_k_max 23
_diffrn_reflns_limit_k_min -23
_diffrn_reflns_limit_l_max 17
_diffrn_reflns_limit_l_min -13
_diffrn_reflns_number 21554
_diffrn_reflns_point_group_measured_fraction_full 0.990
_diffrn_reflns_point_group_measured_fraction_max 0.991
_diffrn_reflns_theta_full 25.242
_diffrn_reflns_theta_max 27.570
_diffrn_reflns_theta_min 3.155
_exptl_absorpt_coefficient_mu 0.757
_exptl_crystal_density_diffrn 1.383
_exptl_crystal_F_000 1340
_refine_diff_density_max 0.330
_refine_diff_density_min -0.315
_refine_diff_density_rms 0.054
_refine_ls_extinction_method none
_refine_ls_goodness_of_fit_ref 1.074
_refine_ls_hydrogen_treatment constr
_refine_ls_matrix_type full
_refine_ls_number_parameters 237
_refine_ls_number_reflns 3667
_refine_ls_number_restraints 0
_refine_ls_restrained_S_all 1.074
_refine_ls_R_factor_all 0.0599
_refine_ls_R_factor_gt 0.0483
_refine_ls_shift/su_max 0.000
_refine_ls_shift/su_mean 0.000
_refine_ls_structure_factor_coef Fsqd
_refine_ls_weighting_details
;
 w=1/[\s^2^(Fo^2^)+(0.0474P)^2^+2.6837P]
 where P=(Fo^2^+2Fc^2^)/3
;
_refine_ls_weighting_scheme calc
_refine_ls_wR_factor_gt 0.1104
_refine_ls_wR_factor_ref 0.1191
_reflns_Friedel_coverage 0.000
_reflns_number_gt 3044
_reflns_number_total 3667
_reflns_threshold_expression 'I > 2\s(I)'
_cod_data_source_file c5ce00774g2.cif
_cod_data_source_block w
_cod_depositor_comments 'Adding full bibliography for 7220504--7220509.cif.'
_cod_original_formula_sum 'C16 H15.50 Cu0.50 N2.50 O3'
_cod_database_code 7220508
_shelx_space_group_comment
;
The symmetry employed for this shelxl refinement is uniquely defined
by the following loop, which should always be used as a source of
symmetry information in preference to the above space-group names.
They are only intended as comments.
;
_shelxl_version_number 2013-2

loop_
_space_group_symop_operation_xyz
'x, y, z'
'-x+1/2, -y, z+1/2'
'x+1/2, -y+1/2, -z+1/2'
'-x, y+1/2, -z'
'-x, -y, -z'
'x-1/2, y, -z-1/2'
'-x-1/2, y-1/2, z-1/2'
'x, -y-1/2, z'

loop_
_atom_site_label
_atom_site_type_symbol
_atom_site_fract_x
_atom_site_fract_y
_atom_site_fract_z
_atom_site_U_iso_or_equiv
_atom_site_adp_type
_atom_site_occupancy
_atom_site_site_symmetry_order
_atom_site_calc_flag
_atom_site_refinement_flags_posn
_atom_site_refinement_flags_adp
_atom_site_refinement_flags_occupancy
Cu1 Cu 0.5000 0.5000 0.0000 0.03006(13) Uani 1 2 d S . P
O1 O 0.52974(13) 0.60906(9) 0.00954(11) 0.0363(4) Uani 1 1 d . . .
O2 O 0.67769(14) 0.55396(9) -0.03466(15) 0.0490(4) Uani 1 1 d . . .
O3 O 0.9529(2) 0.7500 0.0277(3) 0.0900(12) Uani 1 2 d S T P
O22 O 0.6776(4) 0.6648(3) -0.2780(4) 0.0901(16) Uani 0.5 1 d . . P
N1 N 0.54707(15) 0.48676(10) 0.13831(13) 0.0336(4) Uani 1 1 d . . .
N2 N 0.55360(15) 0.48649(11) 0.29984(13) 0.0364(4) Uani 1 1 d . . .
N3 N 0.5490(3) 0.7500 -0.2469(3) 0.0702(10) Uani 1 2 d S T P
C1 C 0.62744(18) 0.61018(12) -0.00966(15) 0.0347(5) Uani 1 1 d . . .
C2 C 0.68365(17) 0.68348(12) -0.00147(16) 0.0333(5) Uani 1 1 d . . .
C3 C 0.6289(2) 0.7500 -0.0026(2) 0.0343(7) Uani 1 2 d S T P
H3 H 0.5559 0.7500 -0.0041 0.041 Uiso 1 2 calc R U P
C4 C 0.79262(19) 0.68331(13) 0.00654(18) 0.0410(5) Uani 1 1 d . . .
H4 H 0.8293 0.6386 0.0071 0.049 Uiso 1 1 calc R U .
C5 C 0.8463(3) 0.7500 0.0137(3) 0.0449(8) Uani 1 2 d S T P
C6 C 1.0126(4) 0.6992(3) 0.0435(7) 0.076(2) Uani 0.5 1 d . . P
C7 C 1.1182(4) 0.7212(3) 0.0840(5) 0.0511(13) Uani 0.5 1 d . . P
C8 C 1.1302(6) 0.7500 0.1783(6) 0.128(3) Uani 1 2 d S T P
H8A H 1.0707 0.7692 0.2137 0.154 Uiso 0.5 1 d R U P
C9 C 1.2310(8) 0.7500 0.2168(6) 0.153(4) Uani 1 2 d S T P
H9A H 1.2382 0.7500 0.2875 0.183 Uiso 1 2 d R U P
C10 C 1.3137(5) 0.7500 0.1595(8) 0.110(3) Uani 1 2 d S T P
H10A H 1.3806 0.7655 0.1850 0.132 Uiso 0.5 1 d R U P
C11 C 1.3015(5) 0.7269(4) 0.0673(8) 0.095(3) Uani 0.5 1 d . . P
H11A H 1.3626 0.7189 0.0271 0.114 Uiso 0.5 1 d R U P
C12 C 1.2049(6) 0.7151(5) 0.0288(6) 0.084(2) Uani 0.5 1 d . . P
H12A H 1.1972 0.7026 -0.0398 0.100 Uiso 0.5 1 d R U P
C13 C 0.4047(2) 0.55751(16) 0.22166(19) 0.0540(7) Uani 1 1 d . . .
H13A H 0.4043 0.5896 0.1649 0.081 Uiso 1 1 calc R U .
H13B H 0.4049 0.5870 0.2808 0.081 Uiso 1 1 calc R U .
H13C H 0.3431 0.5267 0.2207 0.081 Uiso 1 1 calc R U .
C14 C 0.49957(18) 0.51026(12) 0.21937(18) 0.0358(5) Uani 1 1 d . . .
C15 C 0.63419(19) 0.44772(14) 0.16758(17) 0.0415(5) Uani 1 1 d . . .
H15 H 0.6818 0.4249 0.1251 0.050 Uiso 1 1 calc R U .
C16 C 0.64049(18) 0.44729(14) 0.26667(17) 0.0418(5) Uani 1 1 d . . .
H16 H 0.6924 0.4252 0.3051 0.050 Uiso 1 1 calc R U .
C17 C 0.52573(19) 0.49475(11) 0.40196(17) 0.0344(5) Uani 1 1 d . . .
C18 C 0.59994(19) 0.51909(15) 0.46824(18) 0.0415(5) Uani 1 1 d . . .
H18 H 0.6670 0.5318 0.4468 0.050 Uiso 1 1 calc R U .
C19 C 0.57392(19) 0.52442(15) 0.56710(17) 0.0422(5) Uani 1 1 d . . .
H19 H 0.6234 0.5409 0.6127 0.051 Uiso 1 1 calc R U .
C20 C 0.4427(5) 0.7500 -0.2069(6) 0.111(2) Uani 1 2 d S T P
H20A H 0.4363 0.7114 -0.1583 0.167 Uiso 0.5 1 calc R U P
H20B H 0.3933 0.7414 -0.2593 0.167 Uiso 0.5 1 calc R U P
H20C H 0.4285 0.7972 -0.1767 0.167 Uiso 0.5 1 calc R U P
C21 C 0.5954(4) 0.6817(2) -0.2586(5) 0.1164(17) Uani 1 1 d . . .

loop_
_atom_site_aniso_label
_atom_site_aniso_U_11
_atom_site_aniso_U_22
_atom_site_aniso_U_33
_atom_site_aniso_U_23
_atom_site_aniso_U_13
_atom_site_aniso_U_12
Cu1 0.0364(2) 0.0301(2) 0.0237(2) -0.00052(14) -0.00085(14) -0.00341(14)
O1 0.0356(8) 0.0327(8) 0.0406(9) -0.0006(6) -0.0012(6) -0.0028(6)
O2 0.0460(9) 0.0337(8) 0.0673(12) -0.0093(8) 0.0040(9) 0.0042(7)
O3 0.0290(15) 0.126(3) 0.115(3) 0.000 -0.0106(17) 0.000
O22 0.076(3) 0.114(4) 0.081(3) -0.006(3) 0.011(3) 0.032(3)
N1 0.0385(10) 0.0354(9) 0.0269(9) -0.0002(7) -0.0011(8) -0.0009(8)
N2 0.0407(10) 0.0440(10) 0.0246(9) 0.0001(8) -0.0013(8) 0.0076(8)
N3 0.085(3) 0.059(2) 0.066(2) 0.000 -0.007(2) 0.000
C1 0.0419(12) 0.0305(10) 0.0316(11) -0.0003(8) -0.0026(9) -0.0002(9)
C2 0.0336(11) 0.0325(10) 0.0339(11) -0.0008(8) -0.0009(9) -0.0013(8)
C3 0.0310(15) 0.0339(15) 0.0379(17) 0.000 0.0029(13) 0.000
C4 0.0372(12) 0.0366(11) 0.0490(15) -0.0021(10) -0.0015(10) 0.0061(9)
C5 0.0301(16) 0.0447(18) 0.060(2) 0.000 -0.0024(15) 0.000
C6 0.036(3) 0.048(3) 0.146(7) -0.004(4) -0.031(4) 0.007(2)
C7 0.035(2) 0.047(2) 0.071(4) 0.000(2) -0.007(3) 0.0036(19)
C8 0.094(5) 0.197(9) 0.095(5) 0.000 0.019(4) 0.000
C9 0.139(7) 0.229(11) 0.090(5) 0.000 -0.055(6) 0.000
C10 0.066(4) 0.091(4) 0.172(8) 0.000 -0.058(5) 0.000
C11 0.043(3) 0.091(7) 0.149(8) -0.014(5) 0.010(4) -0.004(3)
C12 0.068(4) 0.119(6) 0.063(4) -0.013(4) -0.003(3) -0.017(4)
C13 0.0614(17) 0.0666(17) 0.0340(13) -0.0007(12) -0.0050(12) 0.0275(14)
C14 0.0431(12) 0.0361(11) 0.0282(11) -0.0011(9) -0.0034(9) 0.0020(9)
C15 0.0422(12) 0.0494(13) 0.0330(12) 0.0001(10) 0.0037(10) 0.0055(10)
C16 0.0390(12) 0.0545(13) 0.0319(12) 0.0025(10) -0.0006(10) 0.0106(10)
C17 0.0397(11) 0.0373(11) 0.0264(10) 0.0020(9) -0.0018(9) 0.0088(9)
C18 0.0356(12) 0.0563(14) 0.0328(11) -0.0016(11) -0.0003(10) 0.0001(10)
C19 0.0420(13) 0.0567(14) 0.0280(11) -0.0059(10) -0.0063(10) -0.0036(11)
C20 0.092(4) 0.093(4) 0.149(7) 0.000 -0.010(4) 0.000
C21 0.109(4) 0.081(3) 0.160(5) -0.051(3) -0.016(3) 0.020(3)

loop_
_atom_type_symbol
_atom_type_description
_atom_type_scat_dispersion_real
_atom_type_scat_dispersion_imag
_atom_type_scat_source
C C 0.0033 0.0016 'International Tables Vol C Tables 4.2.6.8 and 6.1.1.4'
H H 0.0000 0.0000 'International Tables Vol C Tables 4.2.6.8 and 6.1.1.4'
N N 0.0061 0.0033 'International Tables Vol C Tables 4.2.6.8 and 6.1.1.4'
O O 0.0106 0.0060 'International Tables Vol C Tables 4.2.6.8 and 6.1.1.4'
Cu Cu 0.3201 1.2651 'International Tables Vol C Tables 4.2.6.8 and 6.1.1.4'

loop_
_geom_angle_atom_site_label_1
_geom_angle_atom_site_label_2
_geom_angle_atom_site_label_3
_geom_angle
_geom_angle_site_symmetry_1
_geom_angle_site_symmetry_3
N1 Cu1 N1 180.0 . 5_665
N1 Cu1 O1 90.00(7) . .
N1 Cu1 O1 89.99(7) 5_665 .
N1 Cu1 O1 90.00(7) . 5_665
N1 Cu1 O1 90.01(7) 5_665 5_665
O1 Cu1 O1 180.0 . 5_665
C1 O1 Cu1 100.79(14) . .
C6 O3 C6 98.4(6) . 8_575
C6 O3 C5 130.3(3) . .
C6 O3 C5 130.3(3) 8_575 .
C14 N1 C15 107.14(19) . .
C14 N1 Cu1 127.38(16) . .
C15 N1 Cu1 125.42(15) . .
C14 N2 C16 107.78(19) . .
C14 N2 C17 127.9(2) . .
C16 N2 C17 124.19(19) . .
C21 N3 C21 127.1(6) . 8_575
C21 N3 C20 116.2(3) . .
C21 N3 C20 116.2(3) 8_575 .
O2 C1 O1 123.1(2) . .
O2 C1 C2 119.3(2) . .
O1 C1 C2 117.64(19) . .
C3 C2 C4 120.2(2) . .
C3 C2 C1 121.2(2) . .
C4 C2 C1 118.5(2) . .
C2 C3 C2 119.7(3) 8_575 .
C5 C4 C2 119.7(2) . .
O3 C5 C4 119.89(16) . 8_575
O3 C5 C4 119.89(16) . .
C4 C5 C4 120.2(3) 8_575 .
O3 C6 C7 115.2(5) . .
O3 C6 C6 40.8(3) . 8_575
C7 C6 C6 74.7(3) . 8_575
O3 C6 C7 86.0(4) . 8_575
C7 C6 C7 29.4(3) . 8_575
C6 C6 C7 45.4(2) 8_575 8_575
C7 C7 C12 94.8(4) 8_575 .
C7 C7 C8 68.0(2) 8_575 .
C12 C7 C8 117.0(6) . .
C7 C7 C6 105.3(3) 8_575 .
C12 C7 C6 120.8(6) . .
C8 C7 C6 122.2(6) . .
C7 C7 C12 49.3(3) 8_575 8_575
C12 C7 C12 45.5(6) . 8_575
C8 C7 C12 94.4(4) . 8_575
C6 C7 C12 125.3(6) . 8_575
C7 C7 C6 45.4(2) 8_575 8_575
C12 C7 C6 116.9(6) . 8_575
C8 C7 C6 93.3(4) . 8_575
C6 C7 C6 59.9(4) . 8_575
C12 C7 C6 80.9(4) 8_575 8_575
C7 C8 C7 43.9(5) 8_575 .
C7 C8 C9 116.7(6) 8_575 .
C7 C8 C9 116.7(6) . .
C10 C9 C8 121.5(7) . .
C9 C10 C11 117.6(6) . 8_575
C9 C10 C11 117.6(6) . .
C11 C10 C11 36.7(7) 8_575 .
C11 C11 C10 71.6(4) 8_575 .
C11 C11 C12 99.0(5) 8_575 .
C10 C11 C12 121.2(7) . .
C11 C11 C12 51.9(4) 8_575 8_575
C10 C11 C12 100.4(6) . 8_575
C12 C11 C12 47.1(7) . 8_575
C12 C12 C7 85.2(4) 8_575 .
C12 C12 C11 81.0(5) 8_575 .
C7 C12 C11 121.6(7) . .
C12 C12 C11 51.9(4) 8_575 8_575
C7 C12 C11 112.1(6) . 8_575
C11 C12 C11 29.0(5) . 8_575
C12 C12 C7 49.3(3) 8_575 8_575
C7 C12 C7 36.0(4) . 8_575
C11 C12 C7 107.8(6) . 8_575
C11 C12 C7 85.6(5) 8_575 8_575
N1 C14 N2 109.4(2) . .
N1 C14 C13 125.2(2) . .
N2 C14 C13 125.4(2) . .
C16 C15 N1 109.8(2) . .
C15 C16 N2 105.8(2) . .
C18 C17 C19 120.9(2) . 5_666
C18 C17 N2 119.4(2) . .
C19 C17 N2 119.6(2) 5_666 .
C17 C18 C19 119.3(2) . .
C17 C19 C18 119.8(2) 5_666 .
O22 C21 N3 132.2(6) . .

loop_
_geom_bond_atom_site_label_1
_geom_bond_atom_site_label_2
_geom_bond_distance
_geom_bond_site_symmetry_2
Cu1 N1 1.978(2) .
Cu1 N1 1.978(2) 5_665
Cu1 O1 2.0042(18) .
Cu1 O1 2.0043(18) 5_665
O1 C1 1.270(3) .
O2 C1 1.244(3) .
O3 C6 1.208(6) .
O3 C6 1.208(6) 8_575
O3 C5 1.370(4) .
O22 C21 1.121(6) .
N1 C14 1.321(3) .
N1 C15 1.371(3) .
N2 C14 1.356(3) .
N2 C16 1.386(3) .
N2 C17 1.433(3) .
N3 C21 1.373(5) .
N3 C21 1.373(5) 8_575
N3 C20 1.456(7) .
C1 C2 1.506(3) .
C2 C3 1.386(3) .
C2 C4 1.391(3) .
C3 C2 1.386(3) 8_575
C4 C5 1.385(3) .
C5 C4 1.385(3) 8_575
C6 C7 1.504(7) .
C6 C6 1.829(12) 8_575
C6 C7 2.039(8) 8_575
C7 C7 1.036(10) 8_575
C7 C12 1.337(9) .
C7 C8 1.384(8) .
C7 C12 1.758(9) 8_575
C7 C6 2.039(8) 8_575
C8 C7 1.384(8) 8_575
C8 C9 1.384(10) .
C9 C10 1.307(11) .
C10 C11 1.323(11) 8_575
C10 C11 1.323(11) .
C11 C11 0.833(15) 8_575
C11 C12 1.351(10) .
C11 C12 1.695(10) 8_575
C12 C12 1.258(16) 8_575
C12 C11 1.695(10) 8_575
C12 C7 1.758(9) 8_575
C13 C14 1.478(3) .
C15 C16 1.342(3) .
C17 C18 1.374(3) .
C17 C19 1.379(3) 5_666
C18 C19 1.380(3) .
C19 C17 1.379(3) 5_666
